data_7712984
loop_
_publ_author_name
'Pushpanandan, Poornenth'
'Behera, Kanhu Charan'
'Ravikanth, Mangalampalli'

_publ_section_title
;
 Pd(II), Ni(II), and Cu(II) complexes of &#x3b1;,&#x3b1;'-ditolylmethanone
 dipyrroethene.
;
_journal_name_full 'Dalton transactions (Cambridge, England : 2003)'
_journal_paper_doi 10.1039/d3dt00476g
_journal_year 2023
_chemical_formula_moiety 'C40 H32 Cu N2 O2'
_chemical_formula_sum 'C40 H32 Cu N2 O2'
_chemical_formula_weight 636.21
_space_group_crystal_system triclinic
_space_group_IT_number 2
_space_group_name_Hall '-P 1'
_space_group_name_H-M_alt 'P -1'
_atom_sites_solution_hydrogens geom
_atom_sites_solution_primary dual
_audit_creation_date 2023-01-02
_audit_creation_method
;
Olex2 1.5
(compiled 2022.04.07 svn.rca3783a0 for OlexSys, GUI svn.r6498)
;
_audit_update_record
;
2023-01-02 deposited with the CCDC.	2023-04-21 downloaded from the CCDC.
;
_cell_angle_alpha 98.82(2)
_cell_angle_beta 103.760(18)
_cell_angle_gamma 97.860(18)
_cell_formula_units_Z 2
_cell_length_a 9.694(5)
_cell_length_b 11.558(6)
_cell_length_c 14.779(8)
_cell_measurement_reflns_used 1570
_cell_measurement_temperature 150.0
_cell_measurement_theta_max 21.35
_cell_measurement_theta_min 2.20
_cell_volume 1563.2(14)
_computing_cell_refinement 'SAINT V8.40A (?, 2016)'
_computing_data_reduction 'SAINT V8.40A (?, 2016)'
_computing_molecular_graphics 'Olex2 1.5 (Dolomanov et al., 2009)'
_computing_publication_material 'Olex2 1.5 (Dolomanov et al., 2009)'
_computing_structure_refinement 'SHELXL 2018/3 (Sheldrick, 2015)'
_computing_structure_solution 'SHELXT 2018/2 (Sheldrick, 2018)'
_diffrn_ambient_temperature 150.00
_diffrn_measured_fraction_theta_full 0.999
_diffrn_measured_fraction_theta_max 0.999
_diffrn_measurement_device_type 'Bruker APEX-II CCD'
_diffrn_measurement_method '\f and \w scans'
_diffrn_radiation_type MoK\a
_diffrn_radiation_wavelength 0.71073
_diffrn_reflns_av_R_equivalents 0.1921
_diffrn_reflns_av_unetI/netI 0.1139
_diffrn_reflns_Laue_measured_fraction_full 0.999
_diffrn_reflns_Laue_measured_fraction_max 0.999
_diffrn_reflns_limit_h_max 11
_diffrn_reflns_limit_h_min -11
_diffrn_reflns_limit_k_max 13
_diffrn_reflns_limit_k_min -13
_diffrn_reflns_limit_l_max 17
_diffrn_reflns_limit_l_min -17
_diffrn_reflns_number 35132
_diffrn_reflns_point_group_measured_fraction_full 0.999
_diffrn_reflns_point_group_measured_fraction_max 0.999
_diffrn_reflns_theta_full 25.000
_diffrn_reflns_theta_max 25.000
_diffrn_reflns_theta_min 2.089
_exptl_absorpt_coefficient_mu 0.737
_exptl_absorpt_correction_T_max 0.7452
_exptl_absorpt_correction_T_min 0.6536
_exptl_absorpt_correction_type multi-scan
_exptl_absorpt_process_details
'SADABS-2016/2 (Bruker,2016/2) was used for absorption correction. wR2(int) was 0.0966 before and 0.0844 after correction. The Ratio of minimum to maximum transmission is 0.8771. The \l/2 correction factor is Not present.'
_exptl_crystal_colour red
_exptl_crystal_colour_primary red
_exptl_crystal_density_diffrn 1.352
_exptl_crystal_description plate
_exptl_crystal_F_000 662
_exptl_crystal_size_max 0.72
_exptl_crystal_size_mid 0.18
_exptl_crystal_size_min 0.036
_refine_diff_density_max 0.353
_refine_diff_density_min -0.673
_refine_diff_density_rms 0.084
_refine_ls_extinction_method none
_refine_ls_goodness_of_fit_ref 1.064
_refine_ls_hydrogen_treatment constr
_refine_ls_matrix_type full
_refine_ls_number_parameters 410
_refine_ls_number_reflns 5519
_refine_ls_number_restraints 0
_refine_ls_restrained_S_all 1.064
_refine_ls_R_factor_all 0.1413
_refine_ls_R_factor_gt 0.0637
_refine_ls_shift/su_max 0.000
_refine_ls_shift/su_mean 0.000
_refine_ls_structure_factor_coef Fsqd
_refine_ls_weighting_details 'w=1/[\s^2^(Fo^2^)+(0.0684P)^2^+1.0188P] where P=(Fo^2^+2Fc^2^)/3'
_refine_ls_weighting_scheme calc
_refine_ls_wR_factor_gt 0.1351
_refine_ls_wR_factor_ref 0.1850
_reflns_Friedel_coverage 0.000
_reflns_number_gt 3109
_reflns_number_total 5519
_reflns_threshold_expression 'I > 2\s(I)'
_cod_data_source_file d3dt00476g2.cif
_cod_data_source_block mr_prp_cu_di_0m
_cod_original_cell_volume 1563.3(14)
_cod_database_code 7712984
_shelx_shelxl_version_number 2018/3
_shelx_space_group_comment
;
The symmetry employed for this shelxl refinement is uniquely defined
by the following loop, which should always be used as a source of
symmetry information in preference to the above space-group names.
They are only intended as comments.
;
_shelx_estimated_absorpt_t_max 0.974
_shelx_estimated_absorpt_t_min 0.619
_olex2_refinement_description
;
1. Fixed Uiso
 At 1.2 times of:
  All C(H) groups
 At 1.5 times of:
  All C(H,H,H) groups
2.a Aromatic/amide H refined with riding coordinates:
 C00C(H00C), C00F(H00F), C00I(H00I), C00K(H00K), C00M(H00M), C00O(H00O),
 C00P(H00P), C00Q(H00Q), C00R(H00R), C00T(H00T), C00U(H00U), C00V(H00V),
 C00W(H00W), C00X(H00X), C00Y(H00Y), C00Z(H00Z), C010(H010), C011(H011),
 C012(H012), C016(H016)
2.b Idealised Me refined as rotating group:
 C014(H01A,H01B,H01C), C017(H01D,H01E,H01F), C018(H01G,H01H,H01I), C019(H01J,
 H01K,H01L)
;
_olex2_submission_special_instructions 'No special instructions were received'

loop_
_space_group_symop_operation_xyz
'x, y, z'
'-x, -y, -z'

loop_
_atom_site_label
_atom_site_type_symbol
_atom_site_fract_x
_atom_site_fract_y
_atom_site_fract_z
_atom_site_U_iso_or_equiv
_atom_site_adp_type
_atom_site_occupancy
_atom_site_site_symmetry_order
_atom_site_calc_flag
_atom_site_refinement_flags_posn
_atom_site_refinement_flags_adp
_atom_site_refinement_flags_occupancy
_atom_site_disorder_assembly
_atom_site_disorder_group
Cu01 Cu 0.28851(7) 0.47451(6) 0.50450(5) 0.0380(2) Uani 1 1 d . . . . .
O002 O 0.1797(4) 0.5964(3) 0.5368(3) 0.0394(10) Uani 1 1 d . . . . .
O003 O 0.3748(4) 0.4742(3) 0.6382(3) 0.0416(10) Uani 1 1 d . . . . .
N004 N 0.4025(4) 0.3588(4) 0.4798(3) 0.0332(11) Uani 1 1 d . . . . .
N005 N 0.1807(4) 0.4669(4) 0.3787(3) 0.0329(11) Uani 1 1 d . . . . .
C006 C 0.2387(6) 0.3114(5) 0.2581(4) 0.0352(13) Uani 1 1 d . . . . .
C007 C 0.3551(6) 0.2689(5) 0.3059(4) 0.0348(13) Uani 1 1 d . . . . .
C008 C 0.0866(6) 0.6122(5) 0.4638(4) 0.0356(13) Uani 1 1 d . . . . .
C009 C 0.0030(6) 0.7076(5) 0.4792(4) 0.0361(14) Uani 1 1 d . . . . .
C00A C 0.0755(6) 0.5367(5) 0.3750(4) 0.0381(14) Uani 1 1 d . . . . .
C00B C 0.4822(5) 0.3356(5) 0.5632(4) 0.0335(13) Uani 1 1 d . . . . .
C00C C 0.5585(6) 0.2424(5) 0.5434(4) 0.0398(14) Uani 1 1 d . . . . .
H00C H 0.621240 0.209119 0.587915 0.048 Uiso 1 1 calc R U . . .
C00D C 0.4634(6) 0.4010(5) 0.6477(4) 0.0373(14) Uani 1 1 d . . . . .
C00E C 0.4237(6) 0.2818(5) 0.4069(4) 0.0373(14) Uani 1 1 d . . . . .
C00F C 0.5596(6) 0.2283(5) 0.2368(4) 0.0418(15) Uani 1 1 d . . . . .
H00F H 0.604559 0.309013 0.261448 0.050 Uiso 1 1 calc R U . . .
C00G C 0.1534(6) 0.3967(5) 0.2913(4) 0.0386(14) Uani 1 1 d . . . . .
C00H C 0.4242(6) 0.1873(5) 0.2477(4) 0.0378(14) Uani 1 1 d . . . . .
C00I C 0.2455(6) 0.3225(5) 0.0895(4) 0.0413(14) Uani 1 1 d . . . . .
H00I H 0.329344 0.382633 0.113918 0.050 Uiso 1 1 calc R U . . .
C00J C 0.5311(6) 0.3867(5) 0.7442(4) 0.0381(14) Uani 1 1 d . . . . .
C00K C 0.5224(6) 0.2107(5) 0.4465(4) 0.0413(15) Uani 1 1 d . . . . .
H00K H 0.557585 0.150924 0.411297 0.050 Uiso 1 1 calc R U . . .
C00L C 0.1836(6) 0.2684(5) 0.1510(4) 0.0403(14) Uani 1 1 d . . . . .
C00M C 0.4545(6) 0.3981(5) 0.8128(4) 0.0448(15) Uani 1 1 d . . . . .
H00M H 0.358924 0.413525 0.795637 0.054 Uiso 1 1 calc R U . . .
C00N C -0.1450(6) 0.8958(5) 0.5171(5) 0.0447(16) Uani 1 1 d . . . . .
C00O C 0.0150(7) 0.7640(5) 0.5722(4) 0.0456(15) Uani 1 1 d . . . . .
H00O H 0.073438 0.738531 0.624037 0.055 Uiso 1 1 calc R U . . .
C00P C 0.6298(6) 0.1511(6) 0.1896(4) 0.0446(15) Uani 1 1 d . . . . .
H00P H 0.722234 0.180486 0.182483 0.053 Uiso 1 1 calc R U . . .
C00Q C 0.3620(6) 0.0686(5) 0.2118(5) 0.0493(16) Uani 1 1 d . . . . .
H00Q H 0.270146 0.038955 0.219699 0.059 Uiso 1 1 calc R U . . .
C00R C 0.0606(6) 0.1812(6) 0.1129(5) 0.0476(16) Uani 1 1 d . . . . .
H00R H 0.016230 0.143308 0.154130 0.057 Uiso 1 1 calc R U . . .
C00S C 0.0632(6) 0.2018(6) -0.0480(4) 0.0456(16) Uani 1 1 d . . . . .
C00T C 0.6730(6) 0.3669(5) 0.7716(4) 0.0451(15) Uani 1 1 d . . . . .
H00T H 0.728503 0.359803 0.726707 0.054 Uiso 1 1 calc R U . . .
C00U C 0.1853(6) 0.2893(6) -0.0084(4) 0.0473(16) Uani 1 1 d . . . . .
H00U H 0.229400 0.327868 -0.049415 0.057 Uiso 1 1 calc R U . . .
C00V C 0.5139(7) 0.3875(6) 0.9046(4) 0.0514(17) Uani 1 1 d . . . . .
H00V H 0.458202 0.393765 0.949402 0.062 Uiso 1 1 calc R U . . .
C00W C -0.0837(6) 0.7485(6) 0.4056(5) 0.0496(16) Uani 1 1 d . . . . .
H00W H -0.092590 0.712618 0.341711 0.060 Uiso 1 1 calc R U . . .
C00X C 0.0011(6) 0.1483(6) 0.0144(4) 0.0506(17) Uani 1 1 d . . . . .
H00X H -0.083057 0.088476 -0.010128 0.061 Uiso 1 1 calc R U . . .
C00Y C 0.0290(6) 0.4237(6) 0.2312(4) 0.0529(18) Uani 1 1 d . . . . .
H00Y H -0.013238 0.388419 0.166224 0.064 Uiso 1 1 calc R U . . .
C00Z C -0.0190(6) 0.5104(6) 0.2843(4) 0.0544(18) Uani 1 1 d . . . . .
H00Z H -0.100928 0.545511 0.263088 0.065 Uiso 1 1 calc R U . . .
C010 C -0.1568(7) 0.8401(6) 0.4240(5) 0.0576(19) Uani 1 1 d . . . . .
H010 H -0.215997 0.865795 0.372601 0.069 Uiso 1 1 calc R U . . .
C011 C -0.0579(7) 0.8569(6) 0.5891(5) 0.0541(18) Uani 1 1 d . . . . .
H011 H -0.046966 0.894816 0.652773 0.065 Uiso 1 1 calc R U . . .
C012 C 0.7319(7) 0.3577(6) 0.8650(4) 0.0528(17) Uani 1 1 d . . . . .
H012 H 0.828261 0.344049 0.883114 0.063 Uiso 1 1 calc R U . . .
C013 C 0.5680(7) 0.0324(6) 0.1528(5) 0.0518(17) Uani 1 1 d . . . . .
C014 C 0.0015(7) 0.1654(6) -0.1550(4) 0.0611(19) Uani 1 1 d . . . . .
H01A H 0.043434 0.225144 -0.186001 0.092 Uiso 1 1 calc R U . . .
H01B H -0.103558 0.159663 -0.170915 0.092 Uiso 1 1 calc R U . . .
H01C H 0.024998 0.087978 -0.177052 0.092 Uiso 1 1 calc R U . . .
C015 C 0.6540(7) 0.3678(6) 0.9325(4) 0.0523(17) Uani 1 1 d . . . . .
C016 C 0.4326(7) -0.0077(6) 0.1644(5) 0.0599(19) Uani 1 1 d . . . . .
H016 H 0.387447 -0.088334 0.139491 0.072 Uiso 1 1 calc R U . . .
C017 C -0.2219(7) 0.9983(6) 0.5365(6) 0.065(2) Uani 1 1 d . . . . .
H01D H -0.207199 1.054385 0.494778 0.097 Uiso 1 1 calc R U . . .
H01E H -0.182915 1.039007 0.602923 0.097 Uiso 1 1 calc R U . . .
H01F H -0.325343 0.968021 0.524453 0.097 Uiso 1 1 calc R U . . .
C018 C 0.6441(8) -0.0517(7) 0.1008(5) 0.071(2) Uani 1 1 d . . . . .
H01G H 0.725507 -0.005511 0.085872 0.107 Uiso 1 1 calc R U . . .
H01H H 0.575994 -0.096843 0.041775 0.107 Uiso 1 1 calc R U . . .
H01I H 0.679614 -0.106860 0.141136 0.107 Uiso 1 1 calc R U . . .
C019 C 0.7198(9) 0.3581(8) 1.0338(5) 0.086(3) Uani 1 1 d . . . . .
H01J H 0.787744 0.431693 1.066682 0.130 Uiso 1 1 calc R U . . .
H01K H 0.771190 0.290749 1.034378 0.130 Uiso 1 1 calc R U . . .
H01L H 0.643328 0.345659 1.066186 0.130 Uiso 1 1 calc R U . . .

loop_
_atom_site_aniso_label
_atom_site_aniso_U_11
_atom_site_aniso_U_22
_atom_site_aniso_U_33
_atom_site_aniso_U_23
_atom_site_aniso_U_13
_atom_site_aniso_U_12
Cu01 0.0388(4) 0.0398(5) 0.0368(5) 0.0099(3) 0.0076(3) 0.0142(3)
O002 0.041(2) 0.045(3) 0.035(2) 0.0115(19) 0.0082(19) 0.0151(19)
O003 0.044(2) 0.047(3) 0.038(2) 0.010(2) 0.0118(19) 0.019(2)
N004 0.030(2) 0.036(3) 0.031(3) 0.008(2) 0.003(2) 0.006(2)
N005 0.030(2) 0.039(3) 0.030(3) 0.008(2) 0.006(2) 0.011(2)
C006 0.032(3) 0.040(3) 0.031(3) 0.008(3) 0.004(3) 0.007(3)
C007 0.033(3) 0.035(3) 0.036(3) 0.004(3) 0.010(3) 0.007(3)
C008 0.029(3) 0.036(3) 0.043(4) 0.016(3) 0.009(3) 0.004(3)
C009 0.029(3) 0.041(4) 0.043(4) 0.016(3) 0.010(3) 0.010(3)
C00A 0.036(3) 0.037(3) 0.042(4) 0.007(3) 0.009(3) 0.012(3)
C00B 0.026(3) 0.043(4) 0.029(3) 0.007(3) 0.003(2) 0.004(3)
C00C 0.035(3) 0.043(4) 0.043(4) 0.009(3) 0.009(3) 0.012(3)
C00D 0.034(3) 0.034(3) 0.043(4) 0.008(3) 0.007(3) 0.009(3)
C00E 0.032(3) 0.044(4) 0.038(3) 0.007(3) 0.012(3) 0.011(3)
C00F 0.037(3) 0.045(4) 0.045(4) 0.007(3) 0.012(3) 0.011(3)
C00G 0.030(3) 0.044(4) 0.040(4) 0.006(3) 0.007(3) 0.009(3)
C00H 0.037(3) 0.044(4) 0.033(3) 0.004(3) 0.009(3) 0.013(3)
C00I 0.034(3) 0.045(4) 0.038(4) 0.004(3) 0.002(3) 0.002(3)
C00J 0.040(3) 0.033(3) 0.038(3) 0.004(3) 0.005(3) 0.009(3)
C00K 0.030(3) 0.047(4) 0.046(4) 0.008(3) 0.008(3) 0.011(3)
C00L 0.034(3) 0.046(4) 0.038(4) 0.005(3) 0.004(3) 0.012(3)
C00M 0.038(3) 0.058(4) 0.038(4) 0.010(3) 0.004(3) 0.013(3)
C00N 0.039(3) 0.033(3) 0.065(5) 0.013(3) 0.017(3) 0.009(3)
C00O 0.055(4) 0.043(4) 0.041(4) 0.011(3) 0.013(3) 0.012(3)
C00P 0.042(3) 0.052(4) 0.046(4) 0.012(3) 0.017(3) 0.015(3)
C00Q 0.036(3) 0.044(4) 0.064(4) 0.000(3) 0.013(3) 0.007(3)
C00R 0.040(3) 0.048(4) 0.052(4) 0.007(3) 0.011(3) 0.003(3)
C00S 0.041(4) 0.053(4) 0.041(4) 0.000(3) 0.008(3) 0.017(3)
C00T 0.042(4) 0.046(4) 0.046(4) 0.006(3) 0.009(3) 0.015(3)
C00U 0.042(4) 0.052(4) 0.048(4) 0.010(3) 0.011(3) 0.010(3)
C00V 0.048(4) 0.064(5) 0.041(4) 0.010(3) 0.011(3) 0.006(3)
C00W 0.049(4) 0.048(4) 0.046(4) 0.005(3) 0.003(3) 0.014(3)
C00X 0.037(3) 0.057(4) 0.045(4) -0.004(3) -0.002(3) 0.005(3)
C00Y 0.040(4) 0.068(5) 0.041(4) -0.008(3) -0.004(3) 0.022(3)
C00Z 0.036(3) 0.072(5) 0.048(4) -0.003(4) -0.005(3) 0.031(3)
C010 0.044(4) 0.050(4) 0.078(5) 0.019(4) 0.004(4) 0.019(3)
C011 0.061(4) 0.052(4) 0.062(5) 0.015(4) 0.028(4) 0.028(4)
C012 0.049(4) 0.060(4) 0.044(4) 0.003(3) -0.003(3) 0.025(3)
C013 0.058(4) 0.055(4) 0.050(4) 0.009(3) 0.023(3) 0.025(4)
C014 0.062(4) 0.069(5) 0.043(4) -0.006(4) 0.003(3) 0.019(4)
C015 0.059(4) 0.051(4) 0.041(4) 0.009(3) -0.002(3) 0.018(3)
C016 0.060(4) 0.042(4) 0.069(5) -0.009(4) 0.016(4) 0.007(3)
C017 0.059(4) 0.041(4) 0.106(6) 0.018(4) 0.034(4) 0.021(3)
C018 0.080(5) 0.070(5) 0.070(5) 0.003(4) 0.027(4) 0.036(4)
C019 0.101(6) 0.113(7) 0.042(4) 0.020(5) -0.006(4) 0.044(6)

loop_
_atom_type_symbol
_atom_type_description
_atom_type_scat_dispersion_real
_atom_type_scat_dispersion_imag
_atom_type_scat_source
C C 0.0033 0.0016 'International Tables Vol C Tables 4.2.6.8 and 6.1.1.4'
H H 0.0000 0.0000 'International Tables Vol C Tables 4.2.6.8 and 6.1.1.4'
Cu Cu 0.3201 1.2651 'International Tables Vol C Tables 4.2.6.8 and 6.1.1.4'
N N 0.0061 0.0033 'International Tables Vol C Tables 4.2.6.8 and 6.1.1.4'
O O 0.0106 0.0060 'International Tables Vol C Tables 4.2.6.8 and 6.1.1.4'

loop_
_geom_angle_atom_site_label_1
_geom_angle_atom_site_label_2
_geom_angle_atom_site_label_3
_geom_angle
_geom_angle_site_symmetry_1
_geom_angle_site_symmetry_3
_geom_angle_publ_flag
O002 Cu01 O003 91.99(16) . . ?
N004 Cu01 O002 176.73(18) . . ?
N004 Cu01 O003 85.06(17) . . ?
N005 Cu01 O002 84.69(17) . . ?
N005 Cu01 O003 172.07(17) . . ?
N005 Cu01 N004 98.41(19) . . ?
C008 O002 Cu01 112.2(3) . . ?
C00D O003 Cu01 111.5(3) . . ?
C00B N004 Cu01 110.8(3) . . ?
C00E N004 Cu01 141.3(4) . . ?
C00E N004 C00B 107.6(4) . . ?
C00A N005 Cu01 111.7(4) . . ?
C00G N005 Cu01 139.2(4) . . ?
C00G N005 C00A 107.4(4) . . ?
C007 C006 C00G 131.5(5) . . ?
C007 C006 C00L 118.1(5) . . ?
C00G C006 C00L 110.4(5) . . ?
C006 C007 C00E 131.9(5) . . ?
C006 C007 C00H 117.4(5) . . ?
C00E C007 C00H 110.6(4) . . ?
O002 C008 C009 116.9(5) . . ?
O002 C008 C00A 116.9(5) . . ?
C00A C008 C009 126.1(5) . . ?
C00O C009 C008 118.8(5) . . ?
C00W C009 C008 123.5(5) . . ?
C00W C009 C00O 117.7(5) . . ?
N005 C00A C008 113.7(5) . . ?
N005 C00A C00Z 109.6(5) . . ?
C00Z C00A C008 136.6(5) . . ?
N004 C00B C00C 110.0(5) . . ?
N004 C00B C00D 115.4(5) . . ?
C00C C00B C00D 134.4(5) . . ?
C00B C00C H00C 127.3 . . ?
C00K C00C C00B 105.4(5) . . ?
C00K C00C H00C 127.3 . . ?
O003 C00D C00B 117.2(5) . . ?
O003 C00D C00J 117.7(5) . . ?
C00B C00D C00J 125.0(5) . . ?
N004 C00E C007 127.2(5) . . ?
N004 C00E C00K 107.9(5) . . ?
C00K C00E C007 124.8(5) . . ?
C00H C00F H00F 119.9 . . ?
C00H C00F C00P 120.1(6) . . ?
C00P C00F H00F 119.9 . . ?
N005 C00G C006 128.1(5) . . ?
N005 C00G C00Y 108.6(5) . . ?
C00Y C00G C006 123.1(5) . . ?
C00F C00H C007 119.5(5) . . ?
C00Q C00H C007 121.6(5) . . ?
C00Q C00H C00F 118.6(5) . . ?
C00L C00I H00I 119.9 . . ?
C00L C00I C00U 120.3(6) . . ?
C00U C00I H00I 119.9 . . ?
C00M C00J C00D 119.3(5) . . ?
C00M C00J C00T 118.2(5) . . ?
C00T C00J C00D 122.5(5) . . ?
C00C C00K C00E 109.0(5) . . ?
C00C C00K H00K 125.5 . . ?
C00E C00K H00K 125.5 . . ?
C00I C00L C006 121.0(5) . . ?
C00I C00L C00R 118.4(6) . . ?
C00R C00L C006 120.3(5) . . ?
C00J C00M H00M 119.2 . . ?
C00V C00M C00J 121.6(5) . . ?
C00V C00M H00M 119.2 . . ?
C010 C00N C017 120.6(6) . . ?
C011 C00N C010 117.7(6) . . ?
C011 C00N C017 121.6(6) . . ?
C009 C00O H00O 119.9 . . ?
C011 C00O C009 120.3(6) . . ?
C011 C00O H00O 119.9 . . ?
C00F C00P H00P 119.1 . . ?
C013 C00P C00F 121.7(5) . . ?
C013 C00P H00P 119.1 . . ?
C00H C00Q H00Q 119.6 . . ?
C00H C00Q C016 120.9(6) . . ?
C016 C00Q H00Q 119.6 . . ?
C00L C00R H00R 119.5 . . ?
C00L C00R C00X 120.9(6) . . ?
C00X C00R H00R 119.5 . . ?
C00U C00S C00X 117.1(6) . . ?
C00U C00S C014 121.2(6) . . ?
C00X C00S C014 121.6(6) . . ?
C00J C00T H00T 120.2 . . ?
C012 C00T C00J 119.5(6) . . ?
C012 C00T H00T 120.2 . . ?
C00I C00U H00U 118.9 . . ?
C00S C00U C00I 122.3(6) . . ?
C00S C00U H00U 118.9 . . ?
C00M C00V H00V 119.6 . . ?
C00M C00V C015 120.7(6) . . ?
C015 C00V H00V 119.6 . . ?
C009 C00W H00W 119.4 . . ?
C010 C00W C009 121.1(6) . . ?
C010 C00W H00W 119.4 . . ?
C00R C00X H00X 119.5 . . ?
C00S C00X C00R 121.0(6) . . ?
C00S C00X H00X 119.5 . . ?
C00G C00Y H00Y 126.3 . . ?
C00Z C00Y C00G 107.5(5) . . ?
C00Z C00Y H00Y 126.3 . . ?
C00A C00Z H00Z 126.5 . . ?
C00Y C00Z C00A 107.0(5) . . ?
C00Y C00Z H00Z 126.5 . . ?
C00N C010 H010 119.5 . . ?
C00W C010 C00N 121.0(6) . . ?
C00W C010 H010 119.5 . . ?
C00N C011 C00O 122.2(6) . . ?
C00N C011 H011 118.9 . . ?
C00O C011 H011 118.9 . . ?
C00T C012 H012 119.1 . . ?
C00T C012 C015 121.8(6) . . ?
C015 C012 H012 119.1 . . ?
C00P C013 C016 117.7(5) . . ?
C00P C013 C018 121.8(6) . . ?
C016 C013 C018 120.6(6) . . ?
C00S C014 H01A 109.5 . . ?
C00S C014 H01B 109.5 . . ?
C00S C014 H01C 109.5 . . ?
H01A C014 H01B 109.5 . . ?
H01A C014 H01C 109.5 . . ?
H01B C014 H01C 109.5 . . ?
C00V C015 C012 118.2(6) . . ?
C00V C015 C019 120.6(6) . . ?
C012 C015 C019 121.2(6) . . ?
C00Q C016 H016 119.5 . . ?
C013 C016 C00Q 121.0(6) . . ?
C013 C016 H016 119.5 . . ?
C00N C017 H01D 109.5 . . ?
C00N C017 H01E 109.5 . . ?
C00N C017 H01F 109.5 . . ?
H01D C017 H01E 109.5 . . ?
H01D C017 H01F 109.5 . . ?
H01E C017 H01F 109.5 . . ?
C013 C018 H01G 109.5 . . ?
C013 C018 H01H 109.5 . . ?
C013 C018 H01I 109.5 . . ?
H01G C018 H01H 109.5 . . ?
H01G C018 H01I 109.5 . . ?
H01H C018 H01I 109.5 . . ?
C015 C019 H01J 109.5 . . ?
C015 C019 H01K 109.5 . . ?
C015 C019 H01L 109.5 . . ?
H01J C019 H01K 109.5 . . ?
H01J C019 H01L 109.5 . . ?
H01K C019 H01L 109.5 . . ?

loop_
_geom_bond_atom_site_label_1
_geom_bond_atom_site_label_2
_geom_bond_distance
_geom_bond_site_symmetry_2
_geom_bond_publ_flag
Cu01 O002 1.941(4) . ?
Cu01 O003 1.955(4) . ?
Cu01 N004 1.894(4) . ?
Cu01 N005 1.886(4) . ?
O002 C008 1.285(6) . ?
O003 C00D 1.284(6) . ?
N004 C00B 1.377(7) . ?
N004 C00E 1.363(7) . ?
N005 C00A 1.382(6) . ?
N005 C00G 1.361(7) . ?
C006 C007 1.376(7) . ?
C006 C00G 1.472(7) . ?
C006 C00L 1.523(8) . ?
C007 C00E 1.457(8) . ?
C007 C00H 1.509(7) . ?
C008 C009 1.477(8) . ?
C008 C00A 1.432(8) . ?
C009 C00O 1.398(8) . ?
C009 C00W 1.394(8) . ?
C00A C00Z 1.394(8) . ?
C00B C00C 1.421(7) . ?
C00B C00D 1.421(7) . ?
C00C H00C 0.9500 . ?
C00C C00K 1.369(8) . ?
C00D C00J 1.466(8) . ?
C00E C00K 1.425(8) . ?
C00F H00F 0.9500 . ?
C00F C00H 1.389(7) . ?
C00F C00P 1.395(7) . ?
C00G C00Y 1.421(8) . ?
C00H C00Q 1.388(8) . ?
C00I H00I 0.9500 . ?
C00I C00L 1.383(8) . ?
C00I C00U 1.396(8) . ?
C00J C00M 1.393(8) . ?
C00J C00T 1.399(7) . ?
C00K H00K 0.9500 . ?
C00L C00R 1.390(8) . ?
C00M H00M 0.9500 . ?
C00M C00V 1.373(8) . ?
C00N C010 1.398(9) . ?
C00N C011 1.366(9) . ?
C00N C017 1.510(8) . ?
C00O H00O 0.9500 . ?
C00O C011 1.388(8) . ?
C00P H00P 0.9500 . ?
C00P C013 1.389(9) . ?
C00Q H00Q 0.9500 . ?
C00Q C016 1.393(8) . ?
C00R H00R 0.9500 . ?
C00R C00X 1.403(8) . ?
C00S C00U 1.388(8) . ?
C00S C00X 1.390(9) . ?
C00S C014 1.521(8) . ?
C00T H00T 0.9500 . ?
C00T C012 1.389(8) . ?
C00U H00U 0.9500 . ?
C00V H00V 0.9500 . ?
C00V C015 1.383(8) . ?
C00W H00W 0.9500 . ?
C00W C010 1.381(8) . ?
C00X H00X 0.9500 . ?
C00Y H00Y 0.9500 . ?
C00Y C00Z 1.377(8) . ?
C00Z H00Z 0.9500 . ?
C010 H010 0.9500 . ?
C011 H011 0.9500 . ?
C012 H012 0.9500 . ?
C012 C015 1.389(9) . ?
C013 C016 1.390(8) . ?
C013 C018 1.522(8) . ?
C014 H01A 0.9800 . ?
C014 H01B 0.9800 . ?
C014 H01C 0.9800 . ?
C015 C019 1.509(9) . ?
C016 H016 0.9500 . ?
C017 H01D 0.9800 . ?
C017 H01E 0.9800 . ?
C017 H01F 0.9800 . ?
C018 H01G 0.9800 . ?
C018 H01H 0.9800 . ?
C018 H01I 0.9800 . ?
C019 H01J 0.9800 . ?
C019 H01K 0.9800 . ?
C019 H01L 0.9800 . ?

loop_
_geom_torsion_atom_site_label_1
_geom_torsion_atom_site_label_2
_geom_torsion_atom_site_label_3
_geom_torsion_atom_site_label_4
_geom_torsion
_geom_torsion_site_symmetry_1
_geom_torsion_site_symmetry_2
_geom_torsion_site_symmetry_3
_geom_torsion_site_symmetry_4
_geom_torsion_publ_flag
Cu01 O002 C008 C009 -176.8(4) . . . . ?
Cu01 O002 C008 C00A 2.3(6) . . . . ?
Cu01 O003 C00D C00B -0.2(6) . . . . ?
Cu01 O003 C00D C00J -177.0(4) . . . . ?
Cu01 N004 C00B C00C 175.6(3) . . . . ?
Cu01 N004 C00B C00D -0.1(6) . . . . ?
Cu01 N004 C00E C007 4.3(10) . . . . ?
Cu01 N004 C00E C00K -173.5(4) . . . . ?
Cu01 N005 C00A C008 9.3(6) . . . . ?
Cu01 N005 C00A C00Z -168.2(4) . . . . ?
Cu01 N005 C00G C006 -20.3(10) . . . . ?
Cu01 N005 C00G C00Y 163.5(5) . . . . ?
O002 Cu01 N005 C00A -6.5(4) . . . . ?
O002 Cu01 N005 C00G -169.0(6) . . . . ?
O002 C008 C009 C00O -8.3(8) . . . . ?
O002 C008 C009 C00W 169.0(5) . . . . ?
O002 C008 C00A N005 -7.8(7) . . . . ?
O002 C008 C00A C00Z 168.8(7) . . . . ?
O003 Cu01 N004 C00B 0.0(4) . . . . ?
O003 Cu01 N004 C00E 171.8(6) . . . . ?
O003 C00D C00J C00M 32.3(8) . . . . ?
O003 C00D C00J C00T -144.9(6) . . . . ?
N004 Cu01 N005 C00A 174.6(4) . . . . ?
N004 Cu01 N005 C00G 12.1(6) . . . . ?
N004 C00B C00C C00K 0.0(6) . . . . ?
N004 C00B C00D O003 0.2(8) . . . . ?
N004 C00B C00D C00J 176.7(5) . . . . ?
N004 C00E C00K C00C 1.5(6) . . . . ?
N005 Cu01 N004 C00B -172.8(4) . . . . ?
N005 Cu01 N004 C00E -1.0(6) . . . . ?
N005 C00A C00Z C00Y -0.4(7) . . . . ?
N005 C00G C00Y C00Z -0.7(7) . . . . ?
C006 C007 C00E N004 -12.6(10) . . . . ?
C006 C007 C00E C00K 164.9(6) . . . . ?
C006 C007 C00H C00F 108.8(6) . . . . ?
C006 C007 C00H C00Q -77.3(7) . . . . ?
C006 C00G C00Y C00Z -177.2(6) . . . . ?
C006 C00L C00R C00X 174.2(5) . . . . ?
C007 C006 C00G N005 8.8(10) . . . . ?
C007 C006 C00G C00Y -175.5(6) . . . . ?
C007 C006 C00L C00I -84.5(7) . . . . ?
C007 C006 C00L C00R 101.9(6) . . . . ?
C007 C00E C00K C00C -176.4(5) . . . . ?
C007 C00H C00Q C016 -175.1(6) . . . . ?
C008 C009 C00O C011 177.6(5) . . . . ?
C008 C009 C00W C010 -178.3(5) . . . . ?
C008 C00A C00Z C00Y -177.0(7) . . . . ?
C009 C008 C00A N005 171.2(5) . . . . ?
C009 C008 C00A C00Z -12.3(11) . . . . ?
C009 C00O C011 C00N 1.0(10) . . . . ?
C009 C00W C010 C00N 0.7(10) . . . . ?
C00A N005 C00G C006 176.7(5) . . . . ?
C00A N005 C00G C00Y 0.5(6) . . . . ?
C00A C008 C009 C00O 172.8(5) . . . . ?
C00A C008 C009 C00W -10.0(9) . . . . ?
C00B N004 C00E C007 176.3(5) . . . . ?
C00B N004 C00E C00K -1.4(6) . . . . ?
C00B C00C C00K C00E -0.9(6) . . . . ?
C00B C00D C00J C00M -144.2(6) . . . . ?
C00B C00D C00J C00T 38.6(9) . . . . ?
C00C C00B C00D O003 -174.1(6) . . . . ?
C00C C00B C00D C00J 2.4(10) . . . . ?
C00D C00B C00C C00K 174.5(6) . . . . ?
C00D C00J C00M C00V -178.9(6) . . . . ?
C00D C00J C00T C012 178.1(6) . . . . ?
C00E N004 C00B C00C 0.9(6) . . . . ?
C00E N004 C00B C00D -174.8(5) . . . . ?
C00E C007 C00H C00F -74.6(7) . . . . ?
C00E C007 C00H C00Q 99.4(6) . . . . ?
C00F C00H C00Q C016 -1.1(9) . . . . ?
C00F C00P C013 C016 0.1(10) . . . . ?
C00F C00P C013 C018 179.6(6) . . . . ?
C00G N005 C00A C008 177.4(5) . . . . ?
C00G N005 C00A C00Z -0.1(7) . . . . ?
C00G C006 C007 C00E 8.5(11) . . . . ?
C00G C006 C007 C00H -175.7(5) . . . . ?
C00G C006 C00L C00I 94.5(6) . . . . ?
C00G C006 C00L C00R -79.1(7) . . . . ?
C00G C00Y C00Z C00A 0.6(8) . . . . ?
C00H C007 C00E N004 171.4(5) . . . . ?
C00H C007 C00E C00K -11.2(8) . . . . ?
C00H C00F C00P C013 -0.2(9) . . . . ?
C00H C00Q C016 C013 1.0(11) . . . . ?
C00I C00L C00R C00X 0.4(9) . . . . ?
C00J C00M C00V C015 1.5(10) . . . . ?
C00J C00T C012 C015 -0.1(10) . . . . ?
C00L C006 C007 C00E -172.7(6) . . . . ?
C00L C006 C007 C00H 3.1(8) . . . . ?
C00L C006 C00G N005 -170.1(5) . . . . ?
C00L C006 C00G C00Y 5.6(8) . . . . ?
C00L C00I C00U C00S -0.2(9) . . . . ?
C00L C00R C00X C00S 0.0(9) . . . . ?
C00M C00J C00T C012 0.8(9) . . . . ?
C00M C00V C015 C012 -0.7(10) . . . . ?
C00M C00V C015 C019 179.0(7) . . . . ?
C00O C009 C00W C010 -1.0(9) . . . . ?
C00P C00F C00H C007 174.9(5) . . . . ?
C00P C00F C00H C00Q 0.7(9) . . . . ?
C00P C013 C016 C00Q -0.5(10) . . . . ?
C00T C00J C00M C00V -1.5(9) . . . . ?
C00T C012 C015 C00V 0.1(10) . . . . ?
C00T C012 C015 C019 -179.7(7) . . . . ?
C00U C00I C00L C006 -174.1(5) . . . . ?
C00U C00I C00L C00R -0.3(8) . . . . ?
C00U C00S C00X C00R -0.5(9) . . . . ?
C00W C009 C00O C011 0.2(9) . . . . ?
C00X C00S C00U C00I 0.6(9) . . . . ?
C010 C00N C011 C00O -1.3(10) . . . . ?
C011 C00N C010 C00W 0.5(9) . . . . ?
C014 C00S C00U C00I -178.7(5) . . . . ?
C014 C00S C00X C00R 178.8(6) . . . . ?
C017 C00N C010 C00W 178.2(6) . . . . ?
C017 C00N C011 C00O -179.0(6) . . . . ?
C018 C013 C016 C00Q -179.9(6) . . . . ?
